data_4075570
loop_
_publ_author_name
'Braunschweig, Holger'
'Radacki, Krzysztof'
'Seeler, Fabian'
'Whittell, George R.'

_publ_section_title
;
 Synthesis and Reactivity of Dihaloboryl Complexes
;
_journal_issue 19
_journal_name_full Organometallics
_journal_page_first 4605
_journal_paper_doi 10.1021/om060377z
_journal_volume 25
_journal_year 2006
_chemical_formula_moiety 'C24 H29 B Br Fe N2 O2, C7 H8, Br'
_chemical_formula_sum 'C31 H37 B Br2 Fe N2 O2'
_chemical_formula_weight 696.11
_chemical_name_common
;             
Bromodi-4-methylpyridine
(cyclopentadienyldicarbonyl)boroniumbromide 
;
_chemical_name_systematic
; 
 ? 
;
_space_group_IT_number 2
_symmetry_cell_setting triclinic
_symmetry_space_group_name_Hall '-P 1'
_symmetry_space_group_name_H-M 'P -1'
_atom_sites_solution_hydrogens geom
_atom_sites_solution_primary direct
_atom_sites_solution_secondary difmap
_audit_creation_method SHELXL-97
_cell_angle_alpha 92.027(2)
_cell_angle_beta 94.800(2)
_cell_angle_gamma 99.939(2)
_cell_formula_units_Z 2
_cell_length_a 9.5242(3)
_cell_length_b 11.6613(4)
_cell_length_c 14.0952(4)
_cell_measurement_reflns_used 6903
_cell_measurement_temperature 100(2)
_cell_measurement_theta_max 33.98
_cell_measurement_theta_min 2.56
_cell_volume 1534.59(8)
_computing_cell_refinement 'Saint+ ver. 7.12A (Bruker AXS)'
_computing_data_collection 'APEX2 ver. 1.0-27 (Bruker AXS)'
_computing_data_reduction 'Saint+ ver. 7.12A (Bruker AXS)'
_computing_molecular_graphics 'XP ver. 5.1 (Bruker AXS, 1998)'
_computing_publication_material 'SHELXL-97 (Sheldrick, 1997)'
_computing_structure_refinement 'SHELXL-97 (Sheldrick, 1997)'
_computing_structure_solution 'SHELXS-97 (Sheldrick, 1990)'
_diffrn_ambient_temperature 100(2)
_diffrn_measured_fraction_theta_full 0.995
_diffrn_measured_fraction_theta_max 0.995
_diffrn_measurement_device_type 'CCD area detector'
_diffrn_measurement_method 'phi and omega scans'
_diffrn_radiation_monochromator 'multi-layer mirror'
_diffrn_radiation_source 'rotating anode'
_diffrn_radiation_type MoK\a
_diffrn_radiation_wavelength 0.71073
_diffrn_reflns_av_R_equivalents 0.0455
_diffrn_reflns_av_sigmaI/netI 0.0407
_diffrn_reflns_limit_h_max 15
_diffrn_reflns_limit_h_min -14
_diffrn_reflns_limit_k_max 18
_diffrn_reflns_limit_k_min -18
_diffrn_reflns_limit_l_max 22
_diffrn_reflns_limit_l_min -22
_diffrn_reflns_number 54201
_diffrn_reflns_theta_full 34.32
_diffrn_reflns_theta_max 34.32
_diffrn_reflns_theta_min 2.18
_exptl_absorpt_coefficient_mu 3.125
_exptl_absorpt_correction_T_max 0.901
_exptl_absorpt_correction_T_min 0.622
_exptl_absorpt_correction_type multi-scan
_exptl_absorpt_process_details 'Sadabs 2004/1 (Brucker Nonius 2004)'
_exptl_crystal_colour yellow
_exptl_crystal_density_diffrn 1.506
_exptl_crystal_density_method 'not measured'
_exptl_crystal_description plate
_exptl_crystal_F_000 708
_exptl_crystal_size_max 0.15
_exptl_crystal_size_mid 0.11
_exptl_crystal_size_min 0.03
_refine_diff_density_max 1.925
_refine_diff_density_min -0.727
_refine_diff_density_rms 0.108
_refine_ls_extinction_method none
_refine_ls_goodness_of_fit_ref 1.032
_refine_ls_hydrogen_treatment constr
_refine_ls_matrix_type full
_refine_ls_number_parameters 352
_refine_ls_number_reflns 12763
_refine_ls_number_restraints 0
_refine_ls_restrained_S_all 1.032
_refine_ls_R_factor_all 0.0516
_refine_ls_R_factor_gt 0.0364
_refine_ls_shift/su_max 0.002
_refine_ls_shift/su_mean 0.000
_refine_ls_structure_factor_coef Fsqd
_refine_ls_weighting_details 'calc w=1/[\s^2^(Fo^2^)+(0.0423P)^2^+1.6852P] where P=(Fo^2^+2Fc^2^)/3'
_refine_ls_weighting_scheme calc
_refine_ls_wR_factor_gt 0.0924
_refine_ls_wR_factor_ref 0.0990
_reflns_number_gt 10294
_reflns_number_total 12763
_reflns_threshold_expression >2sigma(I)
_cod_data_source_file om060377zsi20060714_091610.cif
_cod_data_source_block test
_cod_depositor_comments
;
The following automatic conversions were performed:

'_symmetry_cell_setting' value 'Triclinic' changed to 'triclinic'
according to /home/saulius/struct/CIF-dictionaries/cif_core.dic
dictionary named 'cif_core.dic' version 2.4.1 from 2010-06-29.

Automatic conversion script
Id: cif_fix_values 1715 2011-07-08 13:25:40Z adriana 
;
_cod_original_sg_symbol_H-M 'P-1   '
_cod_database_code 4075570

loop_
_symmetry_equiv_pos_as_xyz
'x, y, z'
'-x, -y, -z'

loop_
_atom_site_label
_atom_site_type_symbol
_atom_site_fract_x
_atom_site_fract_y
_atom_site_fract_z
_atom_site_U_iso_or_equiv
_atom_site_adp_type
_atom_site_occupancy
_atom_site_symmetry_multiplicity
_atom_site_calc_flag
_atom_site_refinement_flags
Br2 Br 0.775004(19) 0.653994(16) 0.422131(13) 0.01789(4) Uani 1 1 d .
Fe1 Fe 0.73981(3) 0.13468(2) 0.229689(17) 0.01184(5) Uani 1 1 d .
C1 C 0.8268(2) 0.27525(16) 0.21243(13) 0.0160(3) Uani 1 1 d .
O1 O 0.88836(16) 0.36462(12) 0.19955(10) 0.0201(3) Uani 1 1 d .
C2 C 0.6153(2) 0.12472(16) 0.13080(14) 0.0190(3) Uani 1 1 d .
O2 O 0.53843(19) 0.11692(16) 0.06195(12) 0.0326(4) Uani 1 1 d .
B1 B 0.5916(2) 0.21214(17) 0.30650(14) 0.0142(3) Uani 1 1 d .
Br1 Br 0.41325(2) 0.091767(17) 0.328468(14) 0.01973(5) Uani 1 1 d .
N11 N 0.52941(16) 0.31354(13) 0.24861(11) 0.0146(3) Uani 1 1 d .
C12 C 0.4160(2) 0.28874(17) 0.18226(14) 0.0182(3) Uani 1 1 d .
H12A H 0.3662 0.2106 0.1735 0.022 Uiso 1 1 calc R
C13 C 0.3697(2) 0.37249(18) 0.12669(15) 0.0215(4) Uani 1 1 d .
H13A H 0.2901 0.3512 0.0804 0.026 Uiso 1 1 calc R
C14 C 0.4393(2) 0.48826(17) 0.13832(14) 0.0217(4) Uani 1 1 d .
C15 C 0.5556(2) 0.51315(17) 0.20673(14) 0.0208(3) Uani 1 1 d .
H15A H 0.6065 0.5908 0.2167 0.025 Uiso 1 1 calc R
C16 C 0.5978(2) 0.42570(16) 0.26054(14) 0.0168(3) Uani 1 1 d .
H16A H 0.6772 0.4450 0.3072 0.020 Uiso 1 1 calc R
C17 C 0.3891(3) 0.5822(2) 0.08105(18) 0.0350(5) Uani 1 1 d .
H17A H 0.4514 0.6571 0.0992 0.053 Uiso 1 1 calc R
H17B H 0.2906 0.5871 0.0936 0.053 Uiso 1 1 calc R
H17C H 0.3925 0.5635 0.0130 0.053 Uiso 1 1 calc R
N21 N 0.64653(16) 0.27575(13) 0.40825(11) 0.0144(3) Uani 1 1 d .
C22 C 0.5533(2) 0.31005(17) 0.46702(14) 0.0187(3) Uani 1 1 d .
H22A H 0.4534 0.2880 0.4501 0.022 Uiso 1 1 calc R
C23 C 0.5999(2) 0.37565(18) 0.55005(14) 0.0212(4) Uani 1 1 d .
H23A H 0.5322 0.3981 0.5895 0.025 Uiso 1 1 calc R
C24 C 0.7457(2) 0.40949(17) 0.57691(13) 0.0182(3) Uani 1 1 d .
C25 C 0.8406(2) 0.37206(16) 0.51799(13) 0.0165(3) Uani 1 1 d .
H25A H 0.9408 0.3914 0.5347 0.020 Uiso 1 1 calc R
C26 C 0.78825(19) 0.30672(15) 0.43511(13) 0.0150(3) Uani 1 1 d .
H26A H 0.8544 0.2824 0.3952 0.018 Uiso 1 1 calc R
C27 C 0.7992(3) 0.4865(2) 0.66472(16) 0.0293(5) Uani 1 1 d .
H27A H 0.7176 0.5039 0.6971 0.044 Uiso 1 1 calc R
H27B H 0.8562 0.5594 0.6466 0.044 Uiso 1 1 calc R
H27C H 0.8588 0.4466 0.7077 0.044 Uiso 1 1 calc R
C30 C 0.8053(2) -0.01938(16) 0.17813(13) 0.0169(3) Uani 1 1 d .
C31 C 0.92628(19) 0.06159(16) 0.21698(13) 0.0157(3) Uani 1 1 d .
C32 C 0.9109(2) 0.08287(15) 0.31653(13) 0.0159(3) Uani 1 1 d .
C33 C 0.7795(2) 0.01516(16) 0.33855(13) 0.0168(3) Uani 1 1 d .
C34 C 0.7124(2) -0.04678(16) 0.25320(14) 0.0178(3) Uani 1 1 d .
C35 C 0.7838(3) -0.07361(19) 0.07881(15) 0.0256(4) Uani 1 1 d .
H35A H 0.8259 -0.1446 0.0774 0.038 Uiso 1 1 calc R
H35B H 0.8304 -0.0184 0.0354 0.038 Uiso 1 1 calc R
H35C H 0.6812 -0.0933 0.0587 0.038 Uiso 1 1 calc R
C36 C 1.0538(2) 0.11109(19) 0.16669(15) 0.0231(4) Uani 1 1 d .
H36A H 1.1243 0.0591 0.1719 0.035 Uiso 1 1 calc R
H36B H 1.0967 0.1880 0.1959 0.035 Uiso 1 1 calc R
H36C H 1.0239 0.1186 0.0993 0.035 Uiso 1 1 calc R
C37 C 1.0283(2) 0.14834(19) 0.38543(15) 0.0235(4) Uani 1 1 d .
H37A H 1.0875 0.0942 0.4120 0.035 Uiso 1 1 calc R
H37B H 0.9864 0.1852 0.4371 0.035 Uiso 1 1 calc R
H37C H 1.0877 0.2084 0.3523 0.035 Uiso 1 1 calc R
C38 C 0.7302(3) -0.0032(2) 0.43601(15) 0.0252(4) Uani 1 1 d .
H38A H 0.7713 -0.0668 0.4644 0.038 Uiso 1 1 calc R
H38B H 0.6255 -0.0231 0.4311 0.038 Uiso 1 1 calc R
H38C H 0.7616 0.0685 0.4762 0.038 Uiso 1 1 calc R
C39 C 0.5817(3) -0.13959(18) 0.2463(2) 0.0301(5) Uani 1 1 d .
H39A H 0.6091 -0.2143 0.2623 0.045 Uiso 1 1 calc R
H39B H 0.5350 -0.1460 0.1812 0.045 Uiso 1 1 calc R
H39C H 0.5153 -0.1193 0.2910 0.045 Uiso 1 1 calc R
C41 C 0.0733(2) 0.77762(17) 0.20850(14) 0.0193(3) Uani 1 1 d .
C42 C -0.0395(2) 0.68331(18) 0.19222(15) 0.0232(4) Uani 1 1 d .
H42A H -0.0949 0.6575 0.2429 0.028 Uiso 1 1 calc R
C43 C -0.0713(3) 0.62678(19) 0.10235(16) 0.0254(4) Uani 1 1 d .
H43A H -0.1479 0.5624 0.0924 0.030 Uiso 1 1 calc R
C44 C 0.0075(3) 0.66344(19) 0.02722(15) 0.0248(4) Uani 1 1 d .
H44A H -0.0150 0.6249 -0.0341 0.030 Uiso 1 1 calc R
C45 C 0.1198(2) 0.75736(19) 0.04281(15) 0.0245(4) Uani 1 1 d .
H45A H 0.1744 0.7833 -0.0082 0.029 Uiso 1 1 calc R
C46 C 0.1526(2) 0.81356(18) 0.13250(15) 0.0214(4) Uani 1 1 d .
H46A H 0.2301 0.8773 0.1423 0.026 Uiso 1 1 calc R
C47 C 0.1094(2) 0.83733(19) 0.30629(15) 0.0247(4) Uani 1 1 d .
H47A H 0.1904 0.9014 0.3046 0.037 Uiso 1 1 calc R
H47B H 0.1348 0.7811 0.3519 0.037 Uiso 1 1 calc R
H47C H 0.0263 0.8683 0.3259 0.037 Uiso 1 1 calc R

loop_
_atom_site_aniso_label
_atom_site_aniso_U_11
_atom_site_aniso_U_22
_atom_site_aniso_U_33
_atom_site_aniso_U_23
_atom_site_aniso_U_13
_atom_site_aniso_U_12
Br2 0.01381(8) 0.01870(8) 0.02025(8) -0.00117(6) -0.00013(6) 0.00156(6)
Fe1 0.01129(10) 0.01185(10) 0.01242(10) -0.00003(8) -0.00085(8) 0.00320(8)
C1 0.0156(7) 0.0181(8) 0.0153(7) 0.0003(6) 0.0018(6) 0.0056(6)
O1 0.0214(7) 0.0177(6) 0.0204(6) 0.0013(5) 0.0056(5) -0.0003(5)
C2 0.0195(8) 0.0175(8) 0.0203(8) -0.0034(6) -0.0025(7) 0.0069(6)
O2 0.0311(9) 0.0396(9) 0.0270(8) -0.0112(7) -0.0146(7) 0.0168(7)
B1 0.0113(8) 0.0152(8) 0.0157(8) 0.0008(6) 0.0000(6) 0.0020(6)
Br1 0.01352(8) 0.01896(9) 0.02575(9) 0.00266(7) 0.00257(6) -0.00051(6)
N11 0.0124(6) 0.0148(6) 0.0167(6) -0.0011(5) -0.0001(5) 0.0036(5)
C12 0.0141(7) 0.0186(8) 0.0211(8) -0.0025(6) -0.0037(6) 0.0038(6)
C13 0.0192(8) 0.0229(9) 0.0226(9) -0.0007(7) -0.0047(7) 0.0083(7)
C14 0.0269(10) 0.0195(8) 0.0204(8) -0.0001(6) -0.0017(7) 0.0109(7)
C15 0.0256(9) 0.0148(8) 0.0222(8) 0.0004(6) -0.0008(7) 0.0059(7)
C16 0.0153(7) 0.0153(7) 0.0198(8) -0.0020(6) -0.0012(6) 0.0042(6)
C17 0.0515(16) 0.0265(11) 0.0289(11) 0.0025(8) -0.0102(11) 0.0181(11)
N21 0.0124(6) 0.0156(6) 0.0153(6) 0.0006(5) 0.0011(5) 0.0031(5)
C22 0.0130(7) 0.0231(8) 0.0206(8) -0.0009(6) 0.0041(6) 0.0040(6)
C23 0.0176(8) 0.0271(9) 0.0197(8) -0.0021(7) 0.0040(7) 0.0060(7)
C24 0.0194(8) 0.0197(8) 0.0156(7) -0.0002(6) 0.0005(6) 0.0044(6)
C25 0.0150(7) 0.0177(8) 0.0166(7) -0.0007(6) -0.0010(6) 0.0042(6)
C26 0.0128(7) 0.0165(7) 0.0162(7) 0.0002(6) 0.0009(6) 0.0042(6)
C27 0.0288(11) 0.0355(12) 0.0222(9) -0.0106(8) -0.0004(8) 0.0058(9)
C30 0.0181(8) 0.0168(7) 0.0166(7) -0.0033(6) -0.0036(6) 0.0089(6)
C31 0.0143(7) 0.0178(7) 0.0160(7) -0.0002(6) -0.0006(6) 0.0073(6)
C32 0.0169(8) 0.0162(7) 0.0156(7) -0.0007(6) -0.0028(6) 0.0080(6)
C33 0.0202(8) 0.0148(7) 0.0163(7) 0.0028(6) 0.0004(6) 0.0059(6)
C34 0.0185(8) 0.0132(7) 0.0219(8) 0.0012(6) -0.0009(6) 0.0046(6)
C35 0.0302(10) 0.0266(10) 0.0212(9) -0.0091(7) -0.0064(8) 0.0150(8)
C36 0.0175(8) 0.0287(10) 0.0257(9) 0.0040(7) 0.0053(7) 0.0095(7)
C37 0.0187(9) 0.0275(10) 0.0242(9) -0.0078(7) -0.0086(7) 0.0108(7)
C38 0.0305(11) 0.0276(10) 0.0206(9) 0.0091(7) 0.0057(8) 0.0106(8)
C39 0.0253(10) 0.0139(8) 0.0487(14) -0.0018(8) 0.0002(9) -0.0007(7)
C41 0.0217(9) 0.0177(8) 0.0192(8) 0.0051(6) 0.0010(7) 0.0051(7)
C42 0.0269(10) 0.0212(9) 0.0201(8) 0.0045(7) 0.0020(7) -0.0001(7)
C43 0.0304(11) 0.0216(9) 0.0224(9) 0.0018(7) -0.0017(8) 0.0019(8)
C44 0.0321(11) 0.0237(9) 0.0207(9) 0.0013(7) 0.0009(8) 0.0115(8)
C45 0.0268(10) 0.0273(10) 0.0234(9) 0.0079(7) 0.0080(8) 0.0118(8)
C46 0.0198(9) 0.0206(8) 0.0253(9) 0.0062(7) 0.0044(7) 0.0055(7)
C47 0.0286(10) 0.0222(9) 0.0214(9) 0.0022(7) -0.0014(8) 0.0007(8)

loop_
_atom_type_symbol
_atom_type_description
_atom_type_scat_dispersion_real
_atom_type_scat_dispersion_imag
_atom_type_scat_source
C C 0.0033 0.0016 'International Tables Vol C Tables 4.2.6.8 and 6.1.1.4'
H H 0.0000 0.0000 'International Tables Vol C Tables 4.2.6.8 and 6.1.1.4'
B B 0.0013 0.0007 'International Tables Vol C Tables 4.2.6.8 and 6.1.1.4'
N N 0.0061 0.0033 'International Tables Vol C Tables 4.2.6.8 and 6.1.1.4'
O O 0.0106 0.0060 'International Tables Vol C Tables 4.2.6.8 and 6.1.1.4'
Fe Fe 0.3463 0.8444 'International Tables Vol C Tables 4.2.6.8 and 6.1.1.4'
Br Br -0.2901 2.4595 'International Tables Vol C Tables 4.2.6.8 and 6.1.1.4'

loop_
_geom_angle_atom_site_label_1
_geom_angle_atom_site_label_2
_geom_angle_atom_site_label_3
_geom_angle
C1 Fe1 C2 96.25(9)
C1 Fe1 C31 93.29(8)
C2 Fe1 C31 118.38(8)
C1 Fe1 C30 124.27(8)
C2 Fe1 C30 89.44(8)
C31 Fe1 C30 38.97(7)
C1 Fe1 C34 158.95(8)
C2 Fe1 C34 96.91(8)
C31 Fe1 C34 65.96(7)
C30 Fe1 C34 39.72(7)
C1 Fe1 C32 96.80(8)
C2 Fe1 C32 154.97(8)
C31 Fe1 C32 39.56(7)
C30 Fe1 C32 65.57(7)
C34 Fe1 C32 65.24(7)
C1 Fe1 B1 87.55(8)
C2 Fe1 B1 86.80(8)
C31 Fe1 B1 154.48(7)
C30 Fe1 B1 148.18(8)
C34 Fe1 B1 109.51(7)
C32 Fe1 B1 115.01(7)
C1 Fe1 C33 130.68(8)
C2 Fe1 C33 133.06(8)
C31 Fe1 C33 65.71(7)
C30 Fe1 C33 65.62(7)
C34 Fe1 C33 38.76(7)
C32 Fe1 C33 38.65(7)
B1 Fe1 C33 94.68(7)
O1 C1 Fe1 176.82(16)
O2 C2 Fe1 176.18(19)
N21 B1 N11 102.59(13)
N21 B1 Br1 105.67(11)
N11 B1 Br1 104.83(11)
N21 B1 Fe1 118.44(12)
N11 B1 Fe1 112.56(12)
Br1 B1 Fe1 111.51(9)
C12 N11 C16 117.70(16)
C12 N11 B1 121.91(15)
C16 N11 B1 120.19(15)
N11 C12 C13 122.58(18)
N11 C12 H12A 118.7
C13 C12 H12A 118.7
C12 C13 C14 120.22(18)
C12 C13 H13A 119.9
C14 C13 H13A 119.9
C15 C14 C13 116.89(18)
C15 C14 C17 121.5(2)
C13 C14 C17 121.6(2)
C16 C15 C14 120.58(18)
C16 C15 H15A 119.7
C14 C15 H15A 119.7
N11 C16 C15 122.02(17)
N11 C16 H16A 119.0
C15 C16 H16A 119.0
C14 C17 H17A 109.5
C14 C17 H17B 109.5
H17A C17 H17B 109.5
C14 C17 H17C 109.5
H17A C17 H17C 109.5
H17B C17 H17C 109.5
C26 N21 C22 117.77(16)
C26 N21 B1 120.77(14)
C22 N21 B1 121.20(15)
N21 C22 C23 121.79(18)
N21 C22 H22A 119.1
C23 C22 H22A 119.1
C22 C23 C24 120.54(17)
C22 C23 H23A 119.7
C24 C23 H23A 119.7
C25 C24 C23 117.58(17)
C25 C24 C27 120.93(18)
C23 C24 C27 121.47(18)
C26 C25 C24 119.60(17)
C26 C25 H25A 120.2
C24 C25 H25A 120.2
N21 C26 C25 122.69(16)
N21 C26 H26A 118.7
C25 C26 H26A 118.7
C24 C27 H27A 109.5
C24 C27 H27B 109.5
H27A C27 H27B 109.5
C24 C27 H27C 109.5
H27A C27 H27C 109.5
H27B C27 H27C 109.5
C31 C30 C34 107.79(16)
C31 C30 C35 125.69(18)
C34 C30 C35 126.36(18)
C31 C30 Fe1 70.18(10)
C34 C30 Fe1 70.26(10)
C35 C30 Fe1 128.58(13)
C30 C31 C32 107.97(16)
C30 C31 C36 126.80(17)
C32 C31 C36 125.11(17)
C30 C31 Fe1 70.85(10)
C32 C31 Fe1 71.10(10)
C36 C31 Fe1 126.84(13)
C33 C32 C31 108.29(16)
C33 C32 C37 127.24(17)
C31 C32 C37 123.59(17)
C33 C32 Fe1 71.54(10)
C31 C32 Fe1 69.34(10)
C37 C32 Fe1 133.11(13)
C32 C33 C34 107.76(16)
C32 C33 C38 126.49(18)
C34 C33 C38 125.12(18)
C32 C33 Fe1 69.80(10)
C34 C33 Fe1 69.32(10)
C38 C33 Fe1 133.35(13)
C33 C34 C30 108.16(16)
C33 C34 C39 125.59(19)
C30 C34 C39 125.45(18)
C33 C34 Fe1 71.92(10)
C30 C34 Fe1 70.02(10)
C39 C34 Fe1 131.69(14)
C30 C35 H35A 109.5
C30 C35 H35B 109.5
H35A C35 H35B 109.5
C30 C35 H35C 109.5
H35A C35 H35C 109.5
H35B C35 H35C 109.5
C31 C36 H36A 109.5
C31 C36 H36B 109.5
H36A C36 H36B 109.5
C31 C36 H36C 109.5
H36A C36 H36C 109.5
H36B C36 H36C 109.5
C32 C37 H37A 109.5
C32 C37 H37B 109.5
H37A C37 H37B 109.5
C32 C37 H37C 109.5
H37A C37 H37C 109.5
H37B C37 H37C 109.5
C33 C38 H38A 109.5
C33 C38 H38B 109.5
H38A C38 H38B 109.5
C33 C38 H38C 109.5
H38A C38 H38C 109.5
H38B C38 H38C 109.5
C34 C39 H39A 109.5
C34 C39 H39B 109.5
H39A C39 H39B 109.5
C34 C39 H39C 109.5
H39A C39 H39C 109.5
H39B C39 H39C 109.5
C42 C41 C46 118.33(19)
C42 C41 C47 120.47(18)
C46 C41 C47 121.19(19)
C43 C42 C41 120.54(19)
C43 C42 H42A 119.7
C41 C42 H42A 119.7
C44 C43 C42 120.7(2)
C44 C43 H43A 119.6
C42 C43 H43A 119.6
C43 C44 C45 119.1(2)
C43 C44 H44A 120.5
C45 C44 H44A 120.5
C46 C45 C44 120.40(19)
C46 C45 H45A 119.8
C44 C45 H45A 119.8
C45 C46 C41 120.9(2)
C45 C46 H46A 119.5
C41 C46 H46A 119.5
C41 C47 H47A 109.5
C41 C47 H47B 109.5
H47A C47 H47B 109.5
C41 C47 H47C 109.5
H47A C47 H47C 109.5
H47B C47 H47C 109.5

loop_
_geom_bond_atom_site_label_1
_geom_bond_atom_site_label_2
_geom_bond_distance
Fe1 C1 1.7394(19)
Fe1 C2 1.7399(19)
Fe1 C31 2.1160(17)
Fe1 C30 2.1249(17)
Fe1 C34 2.1281(18)
Fe1 C32 2.1395(17)
Fe1 B1 2.1465(19)
Fe1 C33 2.1624(18)
C1 O1 1.133(2)
C2 O2 1.157(2)
B1 N21 1.596(2)
B1 N11 1.626(2)
B1 Br1 2.061(2)
N11 C12 1.353(2)
N11 C16 1.355(2)
C12 C13 1.381(3)
C12 H12A 0.9500
C13 C14 1.395(3)
C13 H13A 0.9500
C14 C15 1.389(3)
C14 C17 1.503(3)
C15 C16 1.387(3)
C15 H15A 0.9500
C16 H16A 0.9500
C17 H17A 0.9800
C17 H17B 0.9800
C17 H17C 0.9800
N21 C26 1.354(2)
N21 C22 1.362(2)
C22 C23 1.373(3)
C22 H22A 0.9500
C23 C24 1.392(3)
C23 H23A 0.9500
C24 C25 1.390(3)
C24 C27 1.502(3)
C25 C26 1.379(2)
C25 H25A 0.9500
C26 H26A 0.9500
C27 H27A 0.9800
C27 H27B 0.9800
C27 H27C 0.9800
C30 C31 1.415(3)
C30 C34 1.445(3)
C30 C35 1.499(3)
C31 C32 1.440(2)
C31 C36 1.497(3)
C32 C33 1.424(3)
C32 C37 1.499(3)
C33 C34 1.424(3)
C33 C38 1.499(3)
C34 C39 1.496(3)
C35 H35A 0.9800
C35 H35B 0.9800
C35 H35C 0.9800
C36 H36A 0.9800
C36 H36B 0.9800
C36 H36C 0.9800
C37 H37A 0.9800
C37 H37B 0.9800
C37 H37C 0.9800
C38 H38A 0.9800
C38 H38B 0.9800
C38 H38C 0.9800
C39 H39A 0.9800
C39 H39B 0.9800
C39 H39C 0.9800
C41 C42 1.396(3)
C41 C46 1.397(3)
C41 C47 1.508(3)
C42 C43 1.392(3)
C42 H42A 0.9500
C43 C44 1.386(3)
C43 H43A 0.9500
C44 C45 1.390(3)
C44 H44A 0.9500
C45 C46 1.389(3)
C45 H45A 0.9500
C46 H46A 0.9500
C47 H47A 0.9800
C47 H47B 0.9800
C47 H47C 0.9800

loop_
_geom_torsion_atom_site_label_1
_geom_torsion_atom_site_label_2
_geom_torsion_atom_site_label_3
_geom_torsion_atom_site_label_4
_geom_torsion
C1 Fe1 B1 N21 -70.23(14)
C2 Fe1 B1 N21 -166.64(14)
C31 Fe1 B1 N21 22.3(3)
C30 Fe1 B1 N21 109.59(16)
C34 Fe1 B1 N21 97.16(14)
C32 Fe1 B1 N21 26.13(16)
C33 Fe1 B1 N21 60.40(14)
C1 Fe1 B1 N11 49.34(13)
C2 Fe1 B1 N11 -47.07(13)
C31 Fe1 B1 N11 141.85(15)
C30 Fe1 B1 N11 -130.84(13)
C34 Fe1 B1 N11 -143.27(11)
C32 Fe1 B1 N11 145.70(11)
C33 Fe1 B1 N11 179.97(12)
C1 Fe1 B1 Br1 166.83(10)
C2 Fe1 B1 Br1 70.43(10)
C31 Fe1 B1 Br1 -100.66(17)
C30 Fe1 B1 Br1 -13.35(19)
C34 Fe1 B1 Br1 -25.77(11)
C32 Fe1 B1 Br1 -96.81(10)
C33 Fe1 B1 Br1 -62.54(10)
N21 B1 N11 C12 -146.93(16)
Br1 B1 N11 C12 -36.72(19)
Fe1 B1 N11 C12 84.67(18)
N21 B1 N11 C16 38.3(2)
Br1 B1 N11 C16 148.50(14)
Fe1 B1 N11 C16 -90.12(17)
C16 N11 C12 C13 0.7(3)
B1 N11 C12 C13 -174.22(17)
N11 C12 C13 C14 -0.7(3)
C12 C13 C14 C15 0.5(3)
C12 C13 C14 C17 -178.2(2)
C13 C14 C15 C16 -0.4(3)
C17 C14 C15 C16 178.3(2)
C12 N11 C16 C15 -0.6(3)
B1 N11 C16 C15 174.43(17)
C14 C15 C16 N11 0.4(3)
N11 B1 N21 C26 -107.96(17)
Br1 B1 N21 C26 142.47(14)
Fe1 B1 N21 C26 16.7(2)
N11 B1 N21 C22 66.00(19)
Br1 B1 N21 C22 -43.57(19)
Fe1 B1 N21 C22 -169.38(14)
C26 N21 C22 C23 1.2(3)
B1 N21 C22 C23 -172.95(18)
N21 C22 C23 C24 0.0(3)
C22 C23 C24 C25 -1.5(3)
C22 C23 C24 C27 176.7(2)
C23 C24 C25 C26 1.8(3)
C27 C24 C25 C26 -176.44(19)
C22 N21 C26 C25 -0.9(3)
B1 N21 C26 C25 173.29(16)
C24 C25 C26 N21 -0.6(3)
C1 Fe1 C30 C31 42.96(14)
C2 Fe1 C30 C31 140.15(12)
C34 Fe1 C30 C31 -118.32(15)
C32 Fe1 C30 C31 -38.29(11)
B1 Fe1 C30 C31 -136.83(14)
C33 Fe1 C30 C31 -80.91(12)
C1 Fe1 C30 C34 161.28(12)
C2 Fe1 C30 C34 -101.53(12)
C31 Fe1 C30 C34 118.32(15)
C32 Fe1 C30 C34 80.03(12)
B1 Fe1 C30 C34 -18.51(19)
C33 Fe1 C30 C34 37.41(11)
C1 Fe1 C30 C35 -77.4(2)
C2 Fe1 C30 C35 19.8(2)
C31 Fe1 C30 C35 -120.4(2)
C34 Fe1 C30 C35 121.3(2)
C32 Fe1 C30 C35 -158.7(2)
B1 Fe1 C30 C35 102.8(2)
C33 Fe1 C30 C35 158.7(2)
C34 C30 C31 C32 1.29(19)
C35 C30 C31 C32 -174.36(17)
Fe1 C30 C31 C32 61.77(12)
C34 C30 C31 C36 177.31(17)
C35 C30 C31 C36 1.7(3)
Fe1 C30 C31 C36 -122.21(19)
C34 C30 C31 Fe1 -60.48(12)
C35 C30 C31 Fe1 123.87(18)
C1 Fe1 C31 C30 -145.66(12)
C2 Fe1 C31 C30 -46.74(14)
C34 Fe1 C31 C30 38.02(11)
C32 Fe1 C31 C30 117.64(16)
B1 Fe1 C31 C30 123.12(17)
C33 Fe1 C31 C30 80.68(12)
C1 Fe1 C31 C32 96.70(12)
C2 Fe1 C31 C32 -164.39(12)
C30 Fe1 C31 C32 -117.64(16)
C34 Fe1 C31 C32 -79.62(12)
B1 Fe1 C31 C32 5.5(2)
C33 Fe1 C31 C32 -36.97(11)
C1 Fe1 C31 C36 -23.51(18)
C2 Fe1 C31 C36 75.41(19)
C30 Fe1 C31 C36 122.2(2)
C34 Fe1 C31 C36 160.17(19)
C32 Fe1 C31 C36 -120.2(2)
B1 Fe1 C31 C36 -114.7(2)
C33 Fe1 C31 C36 -157.17(19)
C30 C31 C32 C33 -0.36(19)
C36 C31 C32 C33 -176.47(17)
Fe1 C31 C32 C33 61.25(12)
C30 C31 C32 C37 169.61(17)
C36 C31 C32 C37 -6.5(3)
Fe1 C31 C32 C37 -128.78(17)
C30 C31 C32 Fe1 -61.61(12)
C36 C31 C32 Fe1 122.28(18)
C1 Fe1 C32 C33 154.42(11)
C2 Fe1 C32 C33 -84.6(2)
C31 Fe1 C32 C33 -118.65(15)
C30 Fe1 C32 C33 -80.92(11)
C34 Fe1 C32 C33 -37.05(11)
B1 Fe1 C32 C33 63.95(12)
C1 Fe1 C32 C31 -86.93(12)
C2 Fe1 C32 C31 34.0(2)
C30 Fe1 C32 C31 37.73(11)
C34 Fe1 C32 C31 81.60(12)
B1 Fe1 C32 C31 -177.40(11)
C33 Fe1 C32 C31 118.65(15)
C1 Fe1 C32 C37 30.3(2)
C2 Fe1 C32 C37 151.2(2)
C31 Fe1 C32 C37 117.2(2)
C30 Fe1 C32 C37 154.9(2)
C34 Fe1 C32 C37 -161.2(2)
B1 Fe1 C32 C37 -60.2(2)
C33 Fe1 C32 C37 -124.2(2)
C31 C32 C33 C34 -0.7(2)
C37 C32 C33 C34 -170.23(17)
Fe1 C32 C33 C34 59.14(12)
C31 C32 C33 C38 170.52(17)
C37 C32 C33 C38 1.0(3)
Fe1 C32 C33 C38 -129.62(19)
C31 C32 C33 Fe1 -59.87(12)
C37 C32 C33 Fe1 130.63(18)
C1 Fe1 C33 C32 -34.43(14)
C2 Fe1 C33 C32 144.79(12)
C31 Fe1 C33 C32 37.82(10)
C30 Fe1 C33 C32 80.77(11)
C34 Fe1 C33 C32 119.09(15)
B1 Fe1 C33 C32 -125.22(11)
C1 Fe1 C33 C34 -153.52(12)
C2 Fe1 C33 C34 25.69(16)
C31 Fe1 C33 C34 -81.28(12)
C30 Fe1 C33 C34 -38.33(11)
C32 Fe1 C33 C34 -119.09(15)
B1 Fe1 C33 C34 115.68(12)
C1 Fe1 C33 C38 87.2(2)
C2 Fe1 C33 C38 -93.6(2)
C31 Fe1 C33 C38 159.4(2)
C30 Fe1 C33 C38 -157.6(2)
C34 Fe1 C33 C38 -119.3(2)
C32 Fe1 C33 C38 121.6(2)
B1 Fe1 C33 C38 -3.6(2)
C32 C33 C34 C30 1.5(2)
C38 C33 C34 C30 -169.87(17)
Fe1 C33 C34 C30 60.96(12)
C32 C33 C34 C39 171.75(18)
C38 C33 C34 C39 0.4(3)
Fe1 C33 C34 C39 -128.81(19)
C32 C33 C34 Fe1 -59.44(12)
C38 C33 C34 Fe1 129.16(18)
C31 C30 C34 C33 -1.7(2)
C35 C30 C34 C33 173.86(17)
Fe1 C30 C34 C33 -62.17(12)
C31 C30 C34 C39 -171.99(18)
C35 C30 C34 C39 3.6(3)
Fe1 C30 C34 C39 127.58(19)
C31 C30 C34 Fe1 60.43(12)
C35 C30 C34 Fe1 -123.96(18)
C1 Fe1 C34 C33 70.3(3)
C2 Fe1 C34 C33 -161.39(12)
C31 Fe1 C34 C33 80.56(12)
C30 Fe1 C34 C33 117.88(15)
C32 Fe1 C34 C33 36.95(11)
B1 Fe1 C34 C33 -72.35(12)
C1 Fe1 C34 C30 -47.6(3)
C2 Fe1 C34 C30 80.73(12)
C31 Fe1 C34 C30 -37.32(10)
C32 Fe1 C34 C30 -80.93(11)
B1 Fe1 C34 C30 169.77(10)
C33 Fe1 C34 C30 -117.88(15)
C1 Fe1 C34 C39 -167.8(2)
C2 Fe1 C34 C39 -39.4(2)
C31 Fe1 C34 C39 -157.5(2)
C30 Fe1 C34 C39 -120.2(2)
C32 Fe1 C34 C39 158.9(2)
B1 Fe1 C34 C39 49.6(2)
C33 Fe1 C34 C39 121.9(2)
C46 C41 C42 C43 0.1(3)
C47 C41 C42 C43 -178.9(2)
C41 C42 C43 C44 -0.4(3)
C42 C43 C44 C45 0.4(3)
C43 C44 C45 C46 0.1(3)
C44 C45 C46 C41 -0.5(3)
C42 C41 C46 C45 0.4(3)
C47 C41 C46 C45 179.30(19)
